data_4120201
loop_
_publ_author_name
'Zhaojin Wang'
'Hongde Ye'
'Yuguang Li'
'Yizhi Li'
'Hong Yan'

_publ_section_title
;
 Unprecedented Boron-Functionalized Carborane Derivatives by Facile and
 Selective Cobalt-Induced B-H Activation
;
_journal_name_full 'Journal of the American Chemical Society'
_journal_page_first 11289
_journal_page_last 11298
_journal_paper_doi 10.1021/ja4047075
_journal_volume 135
_journal_year 2013
_chemical_formula_moiety 'C16 H24 B10 Co O S2'
_chemical_formula_sum 'C16 H24 B10 Co O S2'
_chemical_formula_weight 463.50
_chemical_melting_point 475.2
_chemical_name_common 2a
_chemical_name_systematic
; 
 ? 
;
_space_group_IT_number 14
_symmetry_cell_setting monoclinic
_symmetry_space_group_name_Hall '-P 2yn'
_symmetry_space_group_name_H-M 'P 1 21/n 1'
_atom_sites_solution_hydrogens geom
_atom_sites_solution_primary direct
_atom_sites_solution_secondary difmap
_audit_creation_method SHELXL-97
_cell_angle_alpha 90.00
_cell_angle_beta 98.5680(10)
_cell_angle_gamma 90.00
_cell_formula_units_Z 8
_cell_length_a 14.0289(14)
_cell_length_b 21.112(2)
_cell_length_c 15.0439(15)
_cell_measurement_temperature 291(2)
_cell_volume 4405.9(7)
_computing_cell_refinement SMART
_computing_data_collection 'SMART (Bruker, 2000)'
_computing_data_reduction 'SAINT (Bruker, 2000)'
_computing_molecular_graphics SHELXTL
_computing_structure_refinement 'SHELXL-97 (Sheldrick, 1997)'
_computing_structure_solution 'SHELXS-97 (Sheldrick, 1990)'
_diffrn_ambient_temperature 291(2)
_diffrn_measured_fraction_theta_full 0.996
_diffrn_measured_fraction_theta_max 0.996
_diffrn_measurement_device_type 'Bruker Smart Aepex CCD'
_diffrn_measurement_method 'phi and omega scans'
_diffrn_radiation_monochromator graphite
_diffrn_radiation_source 'fine-focus sealed tube'
_diffrn_radiation_type MoK\a
_diffrn_radiation_wavelength 0.71073
_diffrn_reflns_av_R_equivalents 0.0766
_diffrn_reflns_av_sigmaI/netI 0.0601
_diffrn_reflns_limit_h_max 16
_diffrn_reflns_limit_h_min -17
_diffrn_reflns_limit_k_max 26
_diffrn_reflns_limit_k_min -25
_diffrn_reflns_limit_l_max 10
_diffrn_reflns_limit_l_min -18
_diffrn_reflns_number 23548
_diffrn_reflns_theta_full 26.00
_diffrn_reflns_theta_max 26.00
_diffrn_reflns_theta_min 1.67
_exptl_absorpt_coefficient_mu 0.975
_exptl_absorpt_correction_T_max 0.8323
_exptl_absorpt_correction_T_min 0.721
_exptl_absorpt_correction_type multi-scan
_exptl_absorpt_process_details SADABS
_exptl_crystal_colour orange
_exptl_crystal_density_diffrn 1.397
_exptl_crystal_description block
_exptl_crystal_F_000 1896
_exptl_crystal_size_max 0.4
_exptl_crystal_size_mid 0.3
_exptl_crystal_size_min 0.21
_refine_diff_density_max 0.469
_refine_diff_density_min -0.331
_refine_diff_density_rms 0.058
_refine_ls_extinction_method none
_refine_ls_goodness_of_fit_ref 0.974
_refine_ls_hydrogen_treatment constr
_refine_ls_matrix_type full
_refine_ls_number_parameters 543
_refine_ls_number_reflns 8630
_refine_ls_number_restraints 0
_refine_ls_restrained_S_all 0.974
_refine_ls_R_factor_all 0.0490
_refine_ls_R_factor_gt 0.0358
_refine_ls_shift/su_max 0.000
_refine_ls_shift/su_mean 0.000
_refine_ls_structure_factor_coef Fsqd
_refine_ls_weighting_details 'calc w=1/[\s^2^(Fo^2^)+(0.0531P)^2^+0.0000P] where P=(Fo^2^+2Fc^2^)/3'
_refine_ls_weighting_scheme calc
_refine_ls_wR_factor_gt 0.0953
_refine_ls_wR_factor_ref 0.1000
_reflns_number_gt 6631
_reflns_number_total 8630
_reflns_threshold_expression >2sigma(I)
_cod_data_source_file ja4047075_si_001_01.cif
_cod_data_source_block 2a
_cod_original_cell_volume 4406.0(8)
_cod_database_code 4120201

loop_
_symmetry_equiv_pos_as_xyz
'x, y, z'
'-x+1/2, y+1/2, -z+1/2'
'-x, -y, -z'
'x-1/2, -y-1/2, z-1/2'

loop_
_atom_site_label
_atom_site_type_symbol
_atom_site_fract_x
_atom_site_fract_y
_atom_site_fract_z
_atom_site_U_iso_or_equiv
_atom_site_adp_type
_atom_site_occupancy
_atom_site_symmetry_multiplicity
_atom_site_calc_flag
_atom_site_refinement_flags
Co1 Co 0.66083(2) 0.186519(14) 0.13180(2) 0.03731(10) Uani 1 1 d .
Co2 Co 0.33186(2) 0.143723(13) 0.32746(2) 0.03485(10) Uani 1 1 d .
S2 S 0.77894(4) 0.25330(3) 0.16489(4) 0.03419(13) Uani 1 1 d .
S1 S 0.55589(4) 0.24252(3) 0.18797(4) 0.04280(15) Uani 1 1 d .
S4 S 0.22189(4) 0.07096(2) 0.31983(4) 0.03267(13) Uani 1 1 d .
S3 S 0.44168(4) 0.08323(3) 0.28584(4) 0.04140(15) Uani 1 1 d .
O1 O 1.01856(13) 0.20200(11) 0.32698(19) 0.0931(8) Uani 1 1 d .
O2 O -0.02424(13) 0.09615(11) 0.14942(17) 0.0855(7) Uani 1 1 d .
B6 B 0.70409(19) 0.33720(13) 0.28747(18) 0.0397(6) Uani 1 1 d .
B7 B 0.7804(2) 0.38880(13) 0.23496(19) 0.0472(7) Uani 1 1 d .
H7C H 0.8489 0.3888 0.2536 0.057 Uiso 1 1 d R
B8 B 0.7329(2) 0.39808(12) 0.11955(19) 0.0472(7) Uani 1 1 d .
H8C H 0.7752 0.4030 0.0754 0.057 Uiso 1 1 d R
B3 B 0.62649(19) 0.35254(12) 0.09799(18) 0.0419(6) Uani 1 1 d .
H3C H 0.6090 0.3318 0.0411 0.050 Uiso 1 1 d R
B4 B 0.5417(2) 0.38320(14) 0.1629(2) 0.0529(8) Uani 1 1 d .
H4C H 0.4737 0.3805 0.1421 0.063 Uiso 1 1 d R
B5 B 0.5891(2) 0.37350(14) 0.2790(2) 0.0491(7) Uani 1 1 d .
H5C H 0.5461 0.3652 0.3217 0.059 Uiso 1 1 d R
B11 B 0.6962(2) 0.41935(13) 0.3005(2) 0.0522(7) Uani 1 1 d .
H11C H 0.7173 0.4392 0.3575 0.063 Uiso 1 1 d R
B12 B 0.7135(3) 0.45756(15) 0.1982(2) 0.0612(9) Uani 1 1 d .
H12C H 0.7435 0.4984 0.1984 0.073 Uiso 1 1 d R
B9 B 0.6188(2) 0.43432(14) 0.1132(2) 0.0552(8) Uani 1 1 d .
H9C H 0.5944 0.4621 0.0645 0.066 Uiso 1 1 d R
B10 B 0.5953(3) 0.44754(15) 0.2256(2) 0.0601(9) Uani 1 1 d .
H10C H 0.5579 0.4829 0.2410 0.072 Uiso 1 1 d R
B13 B 0.30257(18) -0.02776(11) 0.22330(17) 0.0354(6) Uani 1 1 d .
B14 B 0.4205(2) -0.05938(12) 0.2397(2) 0.0450(7) Uani 1 1 d .
H10J H 0.4599 -0.0576 0.1928 0.054 Uiso 1 1 d R
B15 B 0.4711(2) -0.04995(14) 0.3550(2) 0.0521(7) Uani 1 1 d .
H10K H 0.5389 -0.0427 0.3721 0.063 Uiso 1 1 d R
B16 B 0.3849(2) -0.01123(13) 0.41174(18) 0.0459(7) Uani 1 1 d .
H10L H 0.4013 0.0183 0.4602 0.055 Uiso 1 1 d R
B17 B 0.2834(2) -0.06107(13) 0.4076(2) 0.0495(7) Uani 1 1 d .
H10M H 0.2434 -0.0592 0.4540 0.059 Uiso 1 1 d R
B18 B 0.2339(2) -0.07164(12) 0.29315(19) 0.0436(6) Uani 1 1 d .
H10N H 0.1651 -0.0754 0.2794 0.052 Uiso 1 1 d R
B19 B 0.3188(2) -0.10999(12) 0.2360(2) 0.0482(7) Uani 1 1 d .
H10O H 0.3003 -0.1384 0.1866 0.058 Uiso 1 1 d R
B20 B 0.4235(2) -0.12367(14) 0.3167(2) 0.0595(8) Uani 1 1 d .
H10P H 0.4643 -0.1598 0.3129 0.071 Uiso 1 1 d R
B21 B 0.4009(2) -0.09363(14) 0.4226(2) 0.0591(8) Uani 1 1 d .
H10Q H 0.4292 -0.1125 0.4785 0.071 Uiso 1 1 d R
B22 B 0.3068(3) -0.13132(14) 0.3495(2) 0.0584(8) Uani 1 1 d .
H10R H 0.2813 -0.1716 0.3641 0.070 Uiso 1 1 d R
C2 C 0.72032(15) 0.32845(10) 0.17624(14) 0.0352(5) Uani 1 1 d .
C1 C 0.60903(15) 0.31944(11) 0.19992(15) 0.0386(5) Uani 1 1 d .
C14 C 0.7305(2) 0.10315(12) 0.1057(2) 0.0609(8) Uani 1 1 d .
H14 H 0.7951 0.0902 0.1336 0.073 Uiso 1 1 calc R
C10 C 0.7079(2) 0.13935(13) 0.0252(2) 0.0623(8) Uani 1 1 d .
H10 H 0.7544 0.1555 -0.0119 0.075 Uiso 1 1 calc R
C11 C 0.6087(2) 0.14623(14) 0.0074(2) 0.0651(8) Uani 1 1 d .
H11 H 0.5722 0.1680 -0.0443 0.078 Uiso 1 1 calc R
C12 C 0.57013(19) 0.11674(13) 0.0779(2) 0.0620(8) Uani 1 1 d .
H12 H 0.5014 0.1140 0.0828 0.074 Uiso 1 1 calc R
C13 C 0.6446(2) 0.08839(12) 0.1367(2) 0.0642(8) Uani 1 1 d .
H13 H 0.6376 0.0631 0.1900 0.077 Uiso 1 1 calc R
C8 C 0.75916(16) 0.28304(11) 0.34544(15) 0.0404(5) Uani 1 1 d .
C9 C 0.71114(16) 0.22428(12) 0.38112(16) 0.0480(6) Uani 1 1 d .
H9B H 0.6722 0.2347 0.4272 0.058 Uiso 1 1 calc R
H9A H 0.6738 0.1998 0.3337 0.058 Uiso 1 1 calc R
C5 C 0.80698(17) 0.19258(12) 0.41905(17) 0.0507(6) Uani 1 1 d .
H5 H 0.8020 0.1534 0.4529 0.061 Uiso 1 1 calc R
C6 C 0.85758(19) 0.24671(14) 0.47127(17) 0.0581(7) Uani 1 1 d .
H6 H 0.9012 0.2433 0.5240 0.070 Uiso 1 1 calc R
C7 C 0.82940(18) 0.29960(13) 0.42938(17) 0.0515(6) Uani 1 1 d .
H7 H 0.8490 0.3402 0.4478 0.062 Uiso 1 1 calc R
C3 C 0.83003(15) 0.25084(10) 0.28655(15) 0.0362(5) Uani 1 1 d .
H3 H 0.8903 0.2751 0.2948 0.043 Uiso 1 1 calc R
C4 C 0.85131(16) 0.18563(11) 0.32893(16) 0.0412(5) Uani 1 1 d .
H4 H 0.8150 0.1535 0.2909 0.049 Uiso 1 1 calc R
C15 C 0.95644(17) 0.16719(12) 0.34544(18) 0.0477(6) Uani 1 1 d .
C16 C 0.97805(19) 0.10407(11) 0.3862(2) 0.0598(7) Uani 1 1 d .
H16A H 1.0460 0.0959 0.3912 0.090 Uiso 1 1 calc R
H16B H 0.9432 0.0723 0.3490 0.090 Uiso 1 1 calc R
H16C H 0.9590 0.1031 0.4449 0.090 Uiso 1 1 calc R
C17 C 0.39715(15) 0.00516(10) 0.30032(15) 0.0368(5) Uani 1 1 d .
C18 C 0.28746(15) -0.00257(10) 0.32992(14) 0.0337(5) Uani 1 1 d .
C30 C 0.41492(18) 0.22115(11) 0.36516(19) 0.0508(6) Uani 1 1 d .
H30 H 0.4847 0.2242 0.3654 0.061 Uiso 1 1 calc R
C26 C 0.3692(2) 0.20275(12) 0.43908(19) 0.0565(7) Uani 1 1 d .
H26 H 0.4009 0.1900 0.4989 0.068 Uiso 1 1 calc R
C27 C 0.2707(2) 0.20620(11) 0.4100(2) 0.0562(7) Uani 1 1 d .
H27 H 0.2203 0.1955 0.4461 0.067 Uiso 1 1 calc R
C28 C 0.25465(18) 0.22856(11) 0.3208(2) 0.0531(7) Uani 1 1 d .
H28 H 0.1916 0.2362 0.2846 0.064 Uiso 1 1 calc R
C29 C 0.34350(18) 0.23875(11) 0.2935(2) 0.0515(6) Uani 1 1 d .
H29 H 0.3546 0.2552 0.2350 0.062 Uiso 1 1 calc R
C24 C 0.23908(15) 0.01459(10) 0.15143(14) 0.0344(5) Uani 1 1 d .
C25 C 0.28015(16) 0.06617(11) 0.09429(16) 0.0419(5) Uani 1 1 d .
H25A H 0.3178 0.0979 0.1306 0.050 Uiso 1 1 calc R
H25B H 0.3169 0.0486 0.0504 0.050 Uiso 1 1 calc R
C21 C 0.18102(16) 0.09037(11) 0.05213(16) 0.0438(6) Uani 1 1 d .
H21 H 0.1811 0.1231 0.0059 0.053 Uiso 1 1 calc R
C22 C 0.13242(17) 0.02926(12) 0.02091(16) 0.0481(6) Uani 1 1 d .
H22 H 0.0860 0.0239 -0.0295 0.058 Uiso 1 1 calc R
C23 C 0.16739(17) -0.01546(11) 0.07795(16) 0.0447(6) Uani 1 1 d .
H23 H 0.1509 -0.0581 0.0738 0.054 Uiso 1 1 calc R
C19 C 0.16815(14) 0.05467(10) 0.20168(14) 0.0332(5) Uani 1 1 d .
H19 H 0.1096 0.0296 0.2027 0.040 Uiso 1 1 calc R
C20 C 0.14163(16) 0.11187(11) 0.14073(15) 0.0394(5) Uani 1 1 d .
H20 H 0.1783 0.1488 0.1661 0.047 Uiso 1 1 calc R
C31 C 0.03547(18) 0.12848(13) 0.12395(17) 0.0504(6) Uani 1 1 d .
C32 C 0.0097(2) 0.18750(15) 0.0722(3) 0.0914(12) Uani 1 1 d .
H32A H -0.0581 0.1874 0.0498 0.137 Uiso 1 1 calc R
H32B H 0.0455 0.1897 0.0227 0.137 Uiso 1 1 calc R
H32C H 0.0249 0.2235 0.1106 0.137 Uiso 1 1 calc R

loop_
_atom_site_aniso_label
_atom_site_aniso_U_11
_atom_site_aniso_U_22
_atom_site_aniso_U_33
_atom_site_aniso_U_23
_atom_site_aniso_U_13
_atom_site_aniso_U_12
Co1 0.03258(17) 0.03891(18) 0.04012(19) -0.00369(13) 0.00437(13) 0.00044(12)
Co2 0.03382(17) 0.03016(16) 0.04127(19) -0.00437(13) 0.00785(13) -0.00253(11)
S2 0.0299(3) 0.0385(3) 0.0347(3) -0.0012(2) 0.0064(2) 0.0032(2)
S1 0.0294(3) 0.0528(4) 0.0468(3) -0.0036(3) 0.0075(2) 0.0010(2)
S4 0.0304(3) 0.0330(3) 0.0348(3) 0.0000(2) 0.0055(2) 0.0005(2)
S3 0.0301(3) 0.0402(3) 0.0545(4) -0.0068(3) 0.0084(3) -0.0025(2)
O1 0.0381(11) 0.0856(15) 0.156(2) 0.0452(16) 0.0160(13) 0.0076(10)
O2 0.0369(11) 0.0969(16) 0.122(2) 0.0462(15) 0.0107(12) 0.0113(10)
B6 0.0415(14) 0.0448(15) 0.0330(14) -0.0063(11) 0.0062(11) 0.0027(12)
B7 0.0544(17) 0.0415(15) 0.0445(16) -0.0077(13) 0.0037(13) -0.0068(13)
B8 0.0642(19) 0.0370(15) 0.0414(16) 0.0006(12) 0.0115(14) -0.0018(13)
B3 0.0469(15) 0.0444(15) 0.0335(14) 0.0009(12) 0.0028(12) 0.0128(12)
B4 0.0538(18) 0.0578(18) 0.0456(17) -0.0044(14) 0.0027(14) 0.0253(15)
B5 0.0531(17) 0.0533(17) 0.0425(16) -0.0041(13) 0.0121(13) 0.0184(14)
B11 0.072(2) 0.0446(16) 0.0396(15) -0.0099(13) 0.0062(14) 0.0062(14)
B12 0.094(3) 0.0381(16) 0.0513(18) -0.0048(14) 0.0094(17) -0.0007(16)
B9 0.081(2) 0.0428(16) 0.0408(16) 0.0013(13) 0.0058(15) 0.0178(15)
B10 0.082(2) 0.0510(18) 0.0477(18) -0.0078(14) 0.0104(16) 0.0253(16)
B13 0.0374(14) 0.0299(12) 0.0385(14) -0.0033(11) 0.0044(11) -0.0004(10)
B14 0.0451(15) 0.0410(15) 0.0480(16) -0.0032(12) 0.0043(13) 0.0129(12)
B15 0.0479(17) 0.0526(17) 0.0518(18) 0.0004(14) -0.0060(14) 0.0172(13)
B16 0.0480(16) 0.0500(16) 0.0356(15) -0.0002(12) -0.0069(12) 0.0061(13)
B17 0.0621(19) 0.0440(16) 0.0415(16) 0.0104(12) 0.0046(14) -0.0025(13)
B18 0.0520(16) 0.0353(14) 0.0429(15) 0.0053(12) 0.0049(13) -0.0086(12)
B19 0.0661(19) 0.0290(13) 0.0473(16) -0.0011(12) 0.0015(14) 0.0012(12)
B20 0.073(2) 0.0414(16) 0.061(2) 0.0015(15) 0.0019(17) 0.0216(15)
B21 0.078(2) 0.0481(17) 0.0461(17) 0.0098(14) -0.0064(16) 0.0192(16)
B22 0.082(2) 0.0341(15) 0.0567(19) 0.0097(14) 0.0034(17) 0.0011(15)
C2 0.0339(12) 0.0397(12) 0.0323(12) -0.0031(9) 0.0055(9) 0.0020(9)
C1 0.0329(12) 0.0482(13) 0.0353(12) -0.0012(10) 0.0073(9) 0.0083(10)
C14 0.0504(16) 0.0485(15) 0.080(2) -0.0197(15) -0.0017(15) 0.0090(12)
C10 0.0666(19) 0.0614(17) 0.0624(18) -0.0246(15) 0.0209(15) -0.0056(14)
C11 0.072(2) 0.0664(18) 0.0509(17) -0.0169(14) -0.0095(15) 0.0004(15)
C12 0.0456(16) 0.0574(17) 0.081(2) -0.0180(16) 0.0023(15) -0.0107(13)
C13 0.077(2) 0.0380(14) 0.077(2) -0.0022(14) 0.0088(17) -0.0038(13)
C8 0.0373(12) 0.0506(14) 0.0331(12) 0.0018(10) 0.0049(10) 0.0023(10)
C9 0.0372(13) 0.0636(16) 0.0440(14) 0.0112(12) 0.0086(11) 0.0055(11)
C5 0.0443(14) 0.0611(16) 0.0465(15) 0.0180(12) 0.0062(11) 0.0066(12)
C6 0.0530(16) 0.085(2) 0.0335(13) 0.0006(14) -0.0028(12) 0.0102(14)
C7 0.0493(15) 0.0679(17) 0.0352(13) -0.0074(12) -0.0007(11) 0.0077(13)
C3 0.0296(11) 0.0437(12) 0.0341(12) 0.0001(10) 0.0005(9) -0.0010(9)
C4 0.0338(12) 0.0436(13) 0.0439(14) 0.0029(10) -0.0018(10) 0.0006(10)
C15 0.0395(13) 0.0508(14) 0.0508(15) 0.0010(12) -0.0002(11) 0.0055(11)
C16 0.0562(16) 0.0543(16) 0.0658(18) -0.0003(14) -0.0011(14) 0.0142(13)
C17 0.0316(11) 0.0370(12) 0.0411(13) -0.0034(10) 0.0036(10) 0.0037(9)
C18 0.0344(11) 0.0324(11) 0.0337(11) 0.0017(9) 0.0028(9) -0.0012(9)
C30 0.0471(14) 0.0378(13) 0.0691(18) -0.0098(12) 0.0142(13) -0.0114(11)
C26 0.0742(19) 0.0452(14) 0.0498(16) -0.0148(12) 0.0088(14) -0.0131(13)
C27 0.0689(18) 0.0393(13) 0.0691(19) -0.0147(13) 0.0389(15) -0.0095(12)
C28 0.0460(14) 0.0337(12) 0.081(2) -0.0050(13) 0.0134(13) 0.0043(11)
C29 0.0572(16) 0.0341(13) 0.0667(17) 0.0024(12) 0.0206(14) -0.0026(11)
C24 0.0342(11) 0.0357(11) 0.0327(11) -0.0001(9) 0.0022(9) -0.0025(9)
C25 0.0382(12) 0.0497(14) 0.0384(13) 0.0084(11) 0.0076(10) -0.0004(10)
C21 0.0413(13) 0.0519(14) 0.0374(13) 0.0114(11) 0.0036(10) 0.0010(11)
C22 0.0452(14) 0.0628(16) 0.0342(13) 0.0003(12) -0.0013(11) -0.0007(12)
C23 0.0477(14) 0.0438(13) 0.0409(13) -0.0079(11) 0.0017(11) -0.0052(11)
C19 0.0289(11) 0.0345(11) 0.0346(11) 0.0010(9) -0.0007(9) -0.0015(8)
C20 0.0379(12) 0.0374(12) 0.0413(13) 0.0070(10) 0.0006(10) -0.0001(10)
C31 0.0449(14) 0.0604(16) 0.0449(14) 0.0086(12) 0.0037(12) 0.0125(12)
C32 0.074(2) 0.091(2) 0.111(3) 0.045(2) 0.019(2) 0.0407(19)

loop_
_atom_type_symbol
_atom_type_description
_atom_type_scat_dispersion_real
_atom_type_scat_dispersion_imag
_atom_type_scat_source
C C 0.0033 0.0016 'International Tables Vol C Tables 4.2.6.8 and 6.1.1.4'
H H 0.0000 0.0000 'International Tables Vol C Tables 4.2.6.8 and 6.1.1.4'
B B 0.0013 0.0007 'International Tables Vol C Tables 4.2.6.8 and 6.1.1.4'
O O 0.0106 0.0060 'International Tables Vol C Tables 4.2.6.8 and 6.1.1.4'
S S 0.1246 0.1234 'International Tables Vol C Tables 4.2.6.8 and 6.1.1.4'
Co Co 0.3494 0.9721 'International Tables Vol C Tables 4.2.6.8 and 6.1.1.4'

loop_
_geom_angle_atom_site_label_1
_geom_angle_atom_site_label_2
_geom_angle_atom_site_label_3
_geom_angle
C12 Co1 C10 66.26(12)
C12 Co1 C14 66.11(11)
C10 Co1 C14 40.16(11)
C12 Co1 C11 39.87(11)
C10 Co1 C11 38.88(11)
C14 Co1 C11 66.24(11)
C12 Co1 C13 39.65(11)
C10 Co1 C13 66.45(12)
C14 Co1 C13 39.00(11)
C11 Co1 C13 66.52(12)
C12 Co1 S1 97.48(8)
C10 Co1 S1 151.60(9)
C14 Co1 S1 154.93(9)
C11 Co1 S1 113.99(9)
C13 Co1 S1 116.48(9)
C12 Co1 S2 165.93(9)
C10 Co1 S2 99.68(8)
C14 Co1 S2 103.22(8)
C11 Co1 S2 128.51(9)
C13 Co1 S2 135.93(9)
S1 Co1 S2 95.52(2)
C30 Co2 C27 66.14(10)
C30 Co2 C29 39.93(10)
C27 Co2 C29 65.81(10)
C30 Co2 C28 66.19(10)
C27 Co2 C28 39.48(11)
C29 Co2 C28 38.82(9)
C30 Co2 C26 40.12(10)
C27 Co2 C26 38.83(11)
C29 Co2 C26 66.66(11)
C28 Co2 C26 66.05(11)
C30 Co2 S3 98.72(7)
C27 Co2 S3 157.04(9)
C29 Co2 S3 114.35(7)
C28 Co2 S3 151.51(8)
C26 Co2 S3 118.64(8)
C30 Co2 S4 162.90(8)
C27 Co2 S4 97.31(7)
C29 Co2 S4 138.66(7)
C28 Co2 S4 104.20(7)
C26 Co2 S4 123.72(8)
S3 Co2 S4 95.63(2)
C2 S2 C3 92.61(10)
C2 S2 Co1 104.40(7)
C3 S2 Co1 112.01(7)
C1 S1 Co1 103.83(7)
C18 S4 C19 92.90(9)
C18 S4 Co2 104.84(7)
C19 S4 Co2 111.48(7)
C17 S3 Co2 103.42(7)
C8 B6 C2 109.54(18)
C8 B6 B11 133.9(2)
C2 B6 B11 103.52(19)
C8 B6 C1 120.88(19)
C2 B6 C1 56.71(13)
B11 B6 C1 103.90(19)
C8 B6 B5 136.2(2)
C2 B6 B5 103.05(18)
B11 B6 B5 60.53(17)
C1 B6 B5 57.41(14)
C8 B6 B7 114.3(2)
C2 B6 B7 57.70(14)
B11 B6 B7 59.94(16)
C1 B6 B7 103.55(18)
B5 B6 B7 107.6(2)
C2 B7 B11 104.0(2)
C2 B7 B12 104.7(2)
B11 B7 B12 60.60(17)
C2 B7 B8 59.34(14)
B11 B7 B8 108.7(2)
B12 B7 B8 59.99(16)
C2 B7 B6 59.39(14)
B11 B7 B6 58.89(16)
B12 B7 B6 108.2(2)
B8 B7 B6 109.66(19)
C2 B7 H7C 123.2
B11 B7 H7C 124.0
B12 B7 H7C 123.5
B8 B7 H7C 119.9
B6 B7 H7C 120.6
C2 B8 B9 103.8(2)
C2 B8 B3 58.63(14)
B9 B8 B3 59.34(16)
C2 B8 B12 103.7(2)
B9 B8 B12 60.07(18)
B3 B8 B12 107.4(2)
C2 B8 B7 58.18(14)
B9 B8 B7 107.8(2)
B3 B8 B7 107.7(2)
B12 B8 B7 59.91(17)
C2 B8 H8C 123.7
B9 B8 H8C 124.4
B3 B8 H8C 121.6
B12 B8 H8C 123.9
B7 B8 H8C 120.6
C2 B3 C1 57.77(13)
C2 B3 B9 105.1(2)
C1 B3 B9 105.24(19)
C2 B3 B8 59.43(14)
C1 B3 B8 106.49(19)
B9 B3 B8 60.32(17)
C2 B3 B4 103.98(19)
C1 B3 B4 57.67(14)
B9 B3 B4 60.44(17)
B8 B3 B4 108.6(2)
C2 B3 H3C 123.1
C1 B3 H3C 123.5
B9 B3 H3C 123.8
B8 B3 H3C 120.6
B4 B3 H3C 123.7
C1 B4 B10 105.3(2)
C1 B4 B3 60.13(14)
B10 B4 B3 108.0(2)
C1 B4 B9 106.1(2)
B10 B4 B9 61.06(18)
B3 B4 B9 59.13(16)
C1 B4 B5 58.53(14)
B10 B4 B5 59.74(17)
B3 B4 B5 108.32(19)
B9 B4 B5 108.7(2)
C1 B4 H4C 122.6
B10 B4 H4C 123.1
B3 B4 H4C 121.0
B9 B4 H4C 122.6
B5 B4 H4C 121.2
C1 B5 B10 104.6(2)
C1 B5 B6 61.16(14)
B10 B5 B6 108.0(2)
C1 B5 B11 105.66(19)
B10 B5 B11 60.17(18)
B6 B5 B11 59.10(15)
C1 B5 B4 57.94(14)
B10 B5 B4 59.34(17)
B6 B5 B4 108.78(19)
B11 B5 B4 107.3(2)
C1 B5 H5C 122.0
B10 B5 H5C 123.0
B6 B5 H5C 121.9
B11 B5 H5C 125.2
B4 B5 H5C 119.7
B6 B11 B7 61.17(15)
B6 B11 B10 108.6(2)
B7 B11 B10 107.7(2)
B6 B11 B5 60.38(16)
B7 B11 B5 108.46(19)
B10 B11 B5 59.60(18)
B6 B11 B12 109.3(2)
B7 B11 B12 59.75(17)
B10 B11 B12 59.97(19)
B5 B11 B12 108.0(2)
B6 B11 H11C 121.1
B7 B11 H11C 120.9
B10 B11 H11C 122.0
B5 B11 H11C 122.8
B12 B11 H11C 120.5
B9 B12 B7 107.7(2)
B9 B12 B8 59.72(17)
B7 B12 B8 60.10(16)
B9 B12 B10 60.63(19)
B7 B12 B10 107.4(2)
B8 B12 B10 108.1(2)
B9 B12 B11 108.3(2)
B7 B12 B11 59.64(17)
B8 B12 B11 108.0(2)
B10 B12 B11 59.70(18)
B9 B12 H12C 122.2
B7 B12 H12C 121.6
B8 B12 H12C 121.9
B10 B12 H12C 121.9
B11 B12 H12C 121.2
B3 B9 B8 60.34(15)
B3 B9 B4 60.43(16)
B8 B9 B4 108.6(2)
B3 B9 B12 108.3(2)
B8 B9 B12 60.21(18)
B4 B9 B12 107.7(2)
B3 B9 B10 107.5(2)
B8 B9 B10 108.0(2)
B4 B9 B10 59.13(18)
B12 B9 B10 59.96(19)
B3 B9 H9C 121.7
B8 B9 H9C 121.6
B4 B9 H9C 121.5
B12 B9 H9C 121.7
B10 B9 H9C 122.0
B4 B10 B5 60.91(17)
B4 B10 B11 108.6(2)
B5 B10 B11 60.22(17)
B4 B10 B12 107.8(2)
B5 B10 B12 108.8(2)
B11 B10 B12 60.33(18)
B4 B10 B9 59.81(17)
B5 B10 B9 108.7(2)
B11 B10 B9 107.8(2)
B12 B10 B9 59.41(18)
B4 B10 H10C 121.6
B5 B10 H10C 120.8
B11 B10 H10C 121.3
B12 B10 H10C 121.7
B9 B10 H10C 122.2
C24 B13 C18 109.09(17)
C24 B13 B19 133.4(2)
C18 B13 B19 103.54(18)
C24 B13 B14 137.2(2)
C18 B13 B14 103.17(18)
B19 B13 B14 60.52(15)
C24 B13 C17 121.31(18)
C18 B13 C17 57.06(12)
B19 B13 C17 104.13(18)
B14 B13 C17 57.43(13)
C24 B13 B18 113.52(19)
C18 B13 B18 57.56(14)
B19 B13 B18 59.76(15)
B14 B13 B18 107.32(19)
C17 B13 B18 103.66(18)
C17 B14 B13 61.35(14)
C17 B14 B19 106.35(19)
B13 B14 B19 59.50(14)
C17 B14 B20 104.5(2)
B13 B14 B20 108.1(2)
B19 B14 B20 60.21(17)
C17 B14 B15 57.94(14)
B13 B14 B15 108.8(2)
B19 B14 B15 107.4(2)
B20 B14 B15 59.01(17)
C17 B14 H10J 122.8
B13 B14 H10J 120.8
B19 B14 H10J 123.3
B20 B14 H10J 123.2
B15 B14 H10J 121.4
C17 B15 B20 106.0(2)
C17 B15 B21 106.5(2)
B20 B15 B21 60.76(18)
C17 B15 B16 60.35(14)
B20 B15 B16 108.2(2)
B21 B15 B16 59.28(17)
C17 B15 B14 58.48(14)
B20 B15 B14 60.40(17)
B21 B15 B14 108.9(2)
B16 B15 B14 108.50(19)
C17 B15 H10K 122.2
B20 B15 H10K 122.8
B21 B15 H10K 122.8
B16 B15 H10K 121.0
B14 B15 H10K 120.8
C18 B16 C17 57.94(13)
C18 B16 B21 104.49(19)
C17 B16 B21 104.9(2)
C18 B16 B17 58.90(14)
C17 B16 B17 106.21(19)
B21 B16 B17 60.26(17)
C18 B16 B15 103.38(19)
C17 B16 B15 57.25(15)
B21 B16 B15 60.28(18)
B17 B16 B15 108.2(2)
C18 B16 H10L 123.6
C17 B16 H10L 123.6
B21 B16 H10L 123.9
B17 B16 H10L 121.0
B15 B16 H10L 124.0
C18 B17 B16 58.91(14)
C18 B17 B21 104.1(2)
B16 B17 B21 59.73(17)
C18 B17 B18 58.27(14)
B16 B17 B18 107.9(2)
B21 B17 B18 107.3(2)
C18 B17 B22 103.9(2)
B16 B17 B22 107.9(2)
B21 B17 B22 60.10(18)
B18 B17 B22 59.43(17)
C18 B17 H10M 123.4
B16 B17 H10M 120.5
B21 B17 H10M 123.9
B18 B17 H10M 121.6
B22 B17 H10M 124.3
C18 B18 B22 105.1(2)
C18 B18 B19 104.74(19)
B22 B18 B19 61.32(17)
C18 B18 B17 58.94(14)
B22 B18 B17 60.40(17)
B19 B18 B17 109.6(2)
C18 B18 B13 59.61(13)
B22 B18 B13 109.2(2)
B19 B18 B13 59.30(15)
B17 B18 B13 109.76(19)
C18 B18 H10N 121.7
B22 B18 H10N 122.5
B19 B18 H10N 125.9
B17 B18 H10N 117.2
B13 B18 H10N 122.0
B13 B19 B18 60.94(14)
B13 B19 B14 59.98(14)
B18 B19 B14 107.81(19)
B13 B19 B20 108.3(2)
B18 B19 B20 106.9(2)
B14 B19 B20 60.04(17)
B13 B19 B22 108.8(2)
B18 B19 B22 59.15(16)
B14 B19 B22 108.0(2)
B20 B19 B22 59.83(18)
B13 B19 H10O 121.1
B18 B19 H10O 122.6
B14 B19 H10O 121.5
B20 B19 H10O 121.8
B22 B19 H10O 121.8
B15 B20 B14 60.59(17)
B15 B20 B19 108.3(2)
B14 B20 B19 59.75(16)
B15 B20 B22 108.0(2)
B14 B20 B22 108.3(2)
B19 B20 B22 60.47(17)
B15 B20 B21 60.18(18)
B14 B20 B21 108.6(2)
B19 B20 B21 108.1(2)
B22 B20 B21 59.57(19)
B15 B20 H10P 121.5
B14 B20 H10P 121.5
B19 B20 H10P 121.7
B22 B20 H10P 121.6
B21 B20 H10P 121.5
B16 B21 B17 60.02(16)
B16 B21 B22 108.3(2)
B17 B21 B22 60.20(18)
B16 B21 B15 60.44(16)
B17 B21 B15 108.09(19)
B22 B21 B15 107.6(2)
B16 B21 B20 107.8(2)
B17 B21 B20 108.1(2)
B22 B21 B20 60.21(19)
B15 B21 B20 59.06(18)
B16 B21 H10Q 121.4
B17 B21 H10Q 121.9
B22 B21 H10Q 121.9
B15 B21 H10Q 121.6
B20 B21 H10Q 121.8
B18 B22 B21 107.6(2)
B18 B22 B17 60.17(16)
B21 B22 B17 59.71(17)
B18 B22 B20 107.1(2)
B21 B22 B20 60.22(19)
B17 B22 B20 107.7(2)
B18 B22 B19 59.53(16)
B21 B22 B19 108.1(2)
B17 B22 B19 107.96(19)
B20 B22 B19 59.71(18)
B18 B22 H10R 122.3
B21 B22 H10R 121.6
B17 B22 H10R 121.7
B20 B22 H10R 122.1
B19 B22 H10R 121.9
C1 C2 B7 112.52(18)
C1 C2 B3 61.96(14)
B7 C2 B3 113.98(18)
C1 C2 B8 111.88(17)
B7 C2 B8 62.49(15)
B3 C2 B8 61.94(15)
C1 C2 B6 62.78(14)
B7 C2 B6 62.91(15)
B3 C2 B6 115.82(17)
B8 C2 B6 115.18(18)
C1 C2 S2 112.02(14)
B7 C2 S2 120.63(16)
B3 C2 S2 120.77(15)
B8 C2 S2 128.40(16)
B6 C2 S2 108.19(15)
C2 C1 B4 109.56(18)
C2 C1 B5 109.31(18)
B4 C1 B5 63.54(16)
C2 C1 B3 60.27(14)
B4 C1 B3 62.20(15)
B5 C1 B3 114.03(18)
C2 C1 B6 60.51(13)
B4 C1 B6 113.52(19)
B5 C1 B6 61.44(15)
B3 C1 B6 112.49(18)
C2 C1 S1 118.28(14)
B4 C1 S1 119.11(17)
B5 C1 S1 124.81(17)
B3 C1 S1 112.91(16)
B6 C1 S1 121.67(16)
C13 C14 C10 108.2(3)
C13 C14 Co1 70.81(15)
C10 C14 Co1 69.87(15)
C13 C14 H14 125.9
C10 C14 H14 125.9
Co1 C14 H14 125.9
C11 C10 C14 108.0(3)
C11 C10 Co1 70.91(16)
C14 C10 Co1 69.98(16)
C11 C10 H10 126.0
C14 C10 H10 126.0
Co1 C10 H10 126.0
C10 C11 C12 107.2(3)
C10 C11 Co1 70.21(16)
C12 C11 Co1 68.08(15)
C10 C11 H11 126.4
C12 C11 H11 126.4
Co1 C11 H11 126.4
C13 C12 C11 109.4(3)
C13 C12 Co1 72.19(15)
C11 C12 Co1 72.05(15)
C13 C12 H12 125.3
C11 C12 H12 125.3
Co1 C12 H12 125.3
C14 C13 C12 107.1(3)
C14 C13 Co1 70.19(15)
C12 C13 Co1 68.16(15)
C14 C13 H13 126.4
C12 C13 H13 126.4
Co1 C13 H13 126.4
C7 C8 C9 99.10(19)
C7 C8 B6 119.9(2)
C9 C8 B6 125.01(19)
C7 C8 C3 100.39(17)
C9 C8 C3 101.10(18)
B6 C8 C3 107.49(18)
C5 C9 C8 94.37(17)
C5 C9 H9B 112.9
C8 C9 H9B 112.9
C5 C9 H9A 112.9
C8 C9 H9A 112.9
H9B C9 H9A 110.3
C6 C5 C9 100.5(2)
C6 C5 C4 107.6(2)
C9 C5 C4 99.01(19)
C6 C5 H5 115.8
C9 C5 H5 115.8
C4 C5 H5 115.8
C7 C6 C5 108.1(2)
C7 C6 H6 126.0
C5 C6 H6 126.0
C6 C7 C8 108.3(2)
C6 C7 H7 125.9
C8 C7 H7 125.9
C4 C3 C8 104.71(18)
C4 C3 S2 117.22(16)
C8 C3 S2 110.88(14)
C4 C3 H3 107.9
C8 C3 H3 107.9
S2 C3 H3 107.9
C15 C4 C3 115.2(2)
C15 C4 C5 112.5(2)
C3 C4 C5 101.35(18)
C15 C4 H4 109.1
C3 C4 H4 109.1
C5 C4 H4 109.1
O1 C15 C16 122.3(2)
O1 C15 C4 121.9(2)
C16 C15 C4 115.8(2)
C15 C16 H16A 109.5
C15 C16 H16B 109.5
H16A C16 H16B 109.5
C15 C16 H16C 109.5
H16A C16 H16C 109.5
H16B C16 H16C 109.5
C18 C17 B15 109.02(18)
C18 C17 B14 108.85(17)
B15 C17 B14 63.58(15)
C18 C17 B16 59.92(14)
B15 C17 B16 62.41(16)
B14 C17 B16 114.27(18)
C18 C17 B13 60.39(13)
B15 C17 B13 113.24(18)
B14 C17 B13 61.23(14)
B16 C17 B13 112.32(17)
C18 C17 S3 118.33(14)
B15 C17 S3 119.63(16)
B14 C17 S3 125.15(16)
B16 C17 S3 112.72(15)
B13 C17 S3 121.61(15)
C17 C18 B18 112.21(17)
C17 C18 B17 112.23(17)
B18 C18 B17 62.80(15)
C17 C18 B16 62.15(14)
B18 C18 B16 114.30(17)
B17 C18 B16 62.19(15)
C17 C18 B13 62.56(13)
B18 C18 B13 62.83(15)
B17 C18 B13 115.65(17)
B16 C18 B13 116.05(17)
C17 C18 S4 111.87(13)
B18 C18 S4 121.22(15)
B17 C18 S4 127.83(16)
B16 C18 S4 119.84(15)
B13 C18 S4 108.56(14)
C29 C30 C26 108.6(2)
C29 C30 Co2 71.73(14)
C26 C30 Co2 72.05(13)
C29 C30 H30 125.6
C26 C30 H30 125.6
Co2 C30 H30 125.6
C27 C26 C30 106.5(3)
C27 C26 Co2 70.13(15)
C30 C26 Co2 67.83(14)
C27 C26 H26 126.8
C30 C26 H26 126.8
Co2 C26 H26 126.8
C26 C27 C28 109.2(2)
C26 C27 Co2 71.04(15)
C28 C27 Co2 70.48(14)
C26 C27 H27 125.4
C28 C27 H27 125.4
Co2 C27 H27 125.4
C29 C28 C27 108.1(2)
C29 C28 Co2 70.39(14)
C27 C28 Co2 70.05(14)
C29 C28 H28 125.9
C27 C28 H28 125.9
Co2 C28 H28 125.9
C28 C29 C30 107.5(3)
C28 C29 Co2 70.80(14)
C30 C29 Co2 68.34(14)
C28 C29 H29 126.2
C30 C29 H29 126.2
Co2 C29 H29 126.2
C23 C24 C25 98.64(18)
C23 C24 B13 120.59(18)
C25 C24 B13 124.12(18)
C23 C24 C19 100.13(16)
C25 C24 C19 101.62(17)
B13 C24 C19 107.92(18)
C21 C25 C24 94.27(17)
C21 C25 H25A 112.9
C24 C25 H25A 112.9
C21 C25 H25B 112.9
C24 C25 H25B 112.9
H25A C25 H25B 110.3
C22 C21 C25 100.68(19)
C22 C21 C20 108.08(19)
C25 C21 C20 99.01(18)
C22 C21 H21 115.6
C25 C21 H21 115.6
C20 C21 H21 115.6
C23 C22 C21 107.7(2)
C23 C22 H22 126.2
C21 C22 H22 126.2
C22 C23 C24 108.4(2)
C22 C23 H23 125.8
C24 C23 H23 125.8
C20 C19 C24 104.49(17)
C20 C19 S4 117.13(15)
C24 C19 S4 111.22(13)
C20 C19 H19 107.9
C24 C19 H19 107.9
S4 C19 H19 107.9
C31 C20 C19 115.37(19)
C31 C20 C21 112.59(19)
C19 C20 C21 101.20(17)
C31 C20 H20 109.1
C19 C20 H20 109.1
C21 C20 H20 109.1
O2 C31 C32 121.5(3)
O2 C31 C20 122.5(2)
C32 C31 C20 116.0(2)
C31 C32 H32A 109.5
C31 C32 H32B 109.5
H32A C32 H32B 109.5
C31 C32 H32C 109.5
H32A C32 H32C 109.5
H32B C32 H32C 109.5

loop_
_geom_bond_atom_site_label_1
_geom_bond_atom_site_label_2
_geom_bond_distance
Co1 C12 2.034(2)
Co1 C10 2.077(3)
Co1 C14 2.079(2)
Co1 C11 2.086(3)
Co1 C13 2.087(3)
Co1 S1 2.1563(6)
Co1 S2 2.1762(6)
Co2 C30 2.038(2)
Co2 C27 2.082(2)
Co2 C29 2.083(2)
Co2 C28 2.088(2)
Co2 C26 2.094(2)
Co2 S3 2.1642(6)
Co2 S4 2.1681(6)
S2 C2 1.807(2)
S2 C3 1.864(2)
S1 C1 1.785(2)
S4 C18 1.799(2)
S4 C19 1.857(2)
S3 C17 1.787(2)
O1 C15 1.204(3)
O2 C31 1.187(3)
B6 C8 1.570(3)
B6 C2 1.732(3)
B6 B11 1.751(4)
B6 C1 1.769(3)
B6 B5 1.774(4)
B6 B7 1.792(4)
B7 C2 1.701(3)
B7 B11 1.770(4)
B7 B12 1.772(4)
B7 B8 1.775(4)
B7 H7C 0.9601
B8 C2 1.722(3)
B8 B9 1.764(4)
B8 B3 1.765(4)
B8 B12 1.773(4)
B8 H8C 0.9601
B3 C2 1.707(3)
B3 C1 1.735(3)
B3 B9 1.747(4)
B3 B4 1.770(4)
B3 H3C 0.9600
B4 C1 1.691(3)
B4 B10 1.758(4)
B4 B9 1.770(5)
B4 B5 1.786(4)
B4 H4C 0.9600
B5 C1 1.702(3)
B5 B10 1.766(4)
B5 B11 1.777(4)
B5 H5C 0.9601
B11 B10 1.776(4)
B11 B12 1.787(4)
B11 H11C 0.9601
B12 B9 1.771(5)
B12 B10 1.781(5)
B12 H12C 0.9600
B9 B10 1.793(4)
B9 H9C 0.9600
B10 H10C 0.9600
B13 C24 1.573(3)
B13 C18 1.733(3)
B13 B19 1.758(3)
B13 B14 1.767(4)
B13 C17 1.769(3)
B13 B18 1.787(4)
B14 C17 1.698(3)
B14 B19 1.776(4)
B14 B20 1.781(4)
B14 B15 1.784(4)
B14 H10J 0.9600
B15 C17 1.689(3)
B15 B20 1.756(4)
B15 B21 1.776(5)
B15 B16 1.779(4)
B15 H10K 0.9600
B16 C18 1.708(3)
B16 C17 1.745(4)
B16 B21 1.759(4)
B16 B17 1.764(4)
B16 H10L 0.9600
B17 C18 1.707(3)
B17 B21 1.768(4)
B17 B18 1.773(4)
B17 B22 1.777(4)
B17 H10M 0.9601
B18 C18 1.695(3)
B18 B22 1.759(4)
B18 B19 1.766(4)
B18 H10N 0.9600
B19 B20 1.784(4)
B19 B22 1.798(4)
B19 H10O 0.9601
B20 B22 1.786(5)
B20 B21 1.787(5)
B20 H10P 0.9600
B21 B22 1.775(5)
B21 H10Q 0.9600
B22 H10R 0.9600
C2 C1 1.663(3)
C14 C13 1.391(4)
C14 C10 1.427(4)
C14 H14 0.9800
C10 C11 1.386(4)
C10 H10 0.9800
C11 C12 1.406(4)
C11 H11 0.9800
C12 C13 1.399(4)
C12 H12 0.9800
C13 H13 0.9800
C8 C7 1.522(3)
C8 C9 1.545(3)
C8 C3 1.581(3)
C9 C5 1.534(3)
C9 H9B 0.9700
C9 H9A 0.9700
C5 C6 1.504(4)
C5 C4 1.580(4)
C5 H5 0.9800
C6 C7 1.314(4)
C6 H6 0.9300
C7 H7 0.9300
C3 C4 1.528(3)
C3 H3 0.9800
C4 C15 1.510(3)
C4 H4 0.9800
C15 C16 1.479(3)
C16 H16A 0.9600
C16 H16B 0.9600
C16 H16C 0.9600
C17 C18 1.672(3)
C30 C29 1.408(4)
C30 C26 1.418(4)
C30 H30 0.9800
C26 C27 1.388(4)
C26 H26 0.9800
C27 C28 1.408(4)
C27 H27 0.9800
C28 C29 1.386(3)
C28 H28 0.9800
C29 H29 0.9800
C24 C23 1.518(3)
C24 C25 1.551(3)
C24 C19 1.582(3)
C25 C21 1.528(3)
C25 H25A 0.9700
C25 H25B 0.9700
C21 C22 1.502(3)
C21 C20 1.584(3)
C21 H21 0.9800
C22 C23 1.320(3)
C22 H22 0.9300
C23 H23 0.9300
C19 C20 1.528(3)
C19 H19 0.9800
C20 C31 1.514(3)
C20 H20 0.9800
C31 C32 1.486(4)
C32 H32A 0.9600
C32 H32B 0.9600
C32 H32C 0.9600
